data_7124445
loop_
_publ_author_name
'Cook, Brian J.'
'Johnson, Samantha I.'
'Chambers, Geoffrey M.'
'Kaminsky, Werner'
'Bullock, R. Morris'

_publ_section_title
;
 Triple Hydrogen Atom Abstraction from Mn-NH3 Complexes Results in
 Cyclophosphazenium Cations
;
_journal_name_full 'Chemical Communications'
_journal_paper_doi 10.1039/C9CC06915A
_journal_year 2019
_chemical_formula_moiety 'C54 H48 Mn O2 P4, C32 H12 B F24'
_chemical_formula_sum 'C86 H60 B F24 Mn O2 P4'
_chemical_formula_weight 1770.97
_space_group_IT_number 57
_space_group_name_Hall '-P 2c 2b'
_space_group_name_H-M_alt 'P b c m'
_symmetry_cell_setting orthorhombic
_symmetry_Int_Tables_number 57
_symmetry_space_group_name_Hall '-P 2c 2b'
_symmetry_space_group_name_H-M 'P b c m'
_atom_sites_solution_hydrogens geom
_atom_sites_solution_primary direct
_audit_conform_dict_location ftp://ftp.iucr.org/pub/cif_core.dic
_audit_conform_dict_name cif_core.dic
_audit_conform_dict_version 2.4.3
_audit_creation_date 2019-04-02T16:29:17-00:00
_audit_creation_method 'WinGX routine CIF_UPDATE'
_audit_update_record
;
2019-07-01 deposited with the CCDC.	2019-10-21 downloaded from the CCDC.
;
_cell_angle_alpha 90
_cell_angle_beta 90
_cell_angle_gamma 90
_cell_formula_units_Z 4
_cell_length_a 12.1290(11)
_cell_length_b 18.6974(17)
_cell_length_c 36.581(3)
_cell_measurement_reflns_used 9987
_cell_measurement_temperature 100(2)
_cell_measurement_theta_max 21.76
_cell_measurement_theta_min 2.23
_cell_measurement_wavelength 0.71073
_cell_volume 8295.9(13)
_computing_cell_refinement 'SAINT V8.34A integration software'
_computing_data_collection 'Bruker APEX2 software'
_computing_data_reduction 'SORTAV (Blessing, 1995)'
_computing_molecular_graphics 'ORTEP-3 for Windows (Farrugia, 2012)'
_computing_publication_material 'WinGX publication routines (Farrugia, 2012)'
_computing_structure_refinement 'SHELXL-2014/7 (Sheldrick, 2014)'
_computing_structure_solution 'SHELXS-2013 (Sheldrick, 2008)'
_diffrn_ambient_temperature 100(2)
_diffrn_detector 'APEX-II CCD'
_diffrn_measured_fraction_theta_full 0.988
_diffrn_measured_fraction_theta_max 0.988
_diffrn_measurement_device '\k-geometry diffractometer'
_diffrn_measurement_device_type 'Bruker APEX-II'
_diffrn_measurement_method '\f or \w oscillation scans'
_diffrn_orient_matrix_UB_11 -0.025036
_diffrn_orient_matrix_UB_12 -0.016537
_diffrn_orient_matrix_UB_13 -0.024636
_diffrn_orient_matrix_UB_21 0.030349
_diffrn_orient_matrix_UB_22 0.044624
_diffrn_orient_matrix_UB_23 -0.011216
_diffrn_orient_matrix_UB_31 0.072454
_diffrn_orient_matrix_UB_32 -0.024406
_diffrn_orient_matrix_UB_33 -0.003815
_diffrn_radiation_monochromator graphite
_diffrn_radiation_probe x-ray
_diffrn_radiation_type MoK\a
_diffrn_radiation_wavelength 0.71073
_diffrn_reflns_av_R_equivalents 0.0544
_diffrn_reflns_av_unetI/netI 0.0654
_diffrn_reflns_Laue_measured_fraction_full 0.988
_diffrn_reflns_Laue_measured_fraction_max 0.988
_diffrn_reflns_limit_h_max 14
_diffrn_reflns_limit_h_min -14
_diffrn_reflns_limit_k_max 22
_diffrn_reflns_limit_k_min -22
_diffrn_reflns_limit_l_max 44
_diffrn_reflns_limit_l_min -43
_diffrn_reflns_number 14403
_diffrn_reflns_point_group_measured_fraction_full 0.988
_diffrn_reflns_point_group_measured_fraction_max 0.988
_diffrn_reflns_theta_full 25
_diffrn_reflns_theta_max 25.348
_diffrn_reflns_theta_min 2.001
_diffrn_source 'sealed x-ray tube'
_diffrn_standards_number 0
_exptl_absorpt_coefficient_mu 0.337
_exptl_absorpt_correction_T_max 0.746
_exptl_absorpt_correction_T_min 0.521
_exptl_absorpt_correction_type multi-scan
_exptl_absorpt_process_details
;
SADABS-2012/1 - Bruker AXS area detector scaling and absorption correction
;
_exptl_crystal_colour yellow
_exptl_crystal_density_diffrn 1.418
_exptl_crystal_density_method 'not measured'
_exptl_crystal_description plate
_exptl_crystal_F_000 3592
_exptl_crystal_size_max 0.18
_exptl_crystal_size_mid 0.17
_exptl_crystal_size_min 0.02
_refine_diff_density_max 0.929
_refine_diff_density_min -0.699
_refine_diff_density_rms 0.086
_refine_ls_extinction_method none
_refine_ls_goodness_of_fit_ref 1.028
_refine_ls_hydrogen_treatment constr
_refine_ls_matrix_type full
_refine_ls_number_constraints 0
_refine_ls_number_parameters 540
_refine_ls_number_reflns 7645
_refine_ls_number_restraints 0
_refine_ls_restrained_S_all 1.028
_refine_ls_R_factor_all 0.1076
_refine_ls_R_factor_gt 0.0686
_refine_ls_shift/su_max 0.001
_refine_ls_shift/su_mean 0
_refine_ls_structure_factor_coef Fsqd
_refine_ls_weighting_details 'w=1/[\s^2^(Fo^2^)+(0.0779P)^2^+22.0432P] where P=(Fo^2^+2Fc^2^)/3'
_refine_ls_weighting_scheme calc
_refine_ls_wR_factor_gt 0.1601
_refine_ls_wR_factor_ref 0.1811
_reflns_Friedel_coverage 0
_reflns_number_gt 5136
_reflns_number_total 7645
_reflns_threshold_expression 'I > 2\s(I)'
_cod_data_source_file c9cc06915a3.cif
_cod_data_source_block shelx_CCDC2
_cod_database_code 7124445
_shelx_estimated_absorpt_t_min 0.942
_shelx_estimated_absorpt_t_max 0.993

loop_
_symmetry_equiv_pos_as_xyz
'x, y, z'
'x, -y+1/2, -z'
'-x, y+1/2, -z+1/2'
'-x, -y, z+1/2'
'-x, -y, -z'
'-x, y-1/2, z'
'x, -y-1/2, z-1/2'
'x, y, -z-1/2'

loop_
_atom_site_label
_atom_site_type_symbol
_atom_site_fract_x
_atom_site_fract_y
_atom_site_fract_z
_atom_site_U_iso_or_equiv
_atom_site_adp_type
_atom_site_occupancy
_atom_site_site_symmetry_order
_atom_site_calc_flag
_atom_site_refinement_flags_posn
_atom_site_refinement_flags_adp
_atom_site_refinement_flags_occupancy
C36 C 0.0220(5) 0.2268(3) 0.75 0.0209(13) Uani 1 2 d S T P
Mn1 Mn 0.36709(7) 0.25 1 0.0172(2) Uani 1 2 d S T P
C42 C -0.0014(4) 0.3968(2) 0.71806(12) 0.0326(11) Uani 1 1 d . . .
H42 H 0.0202 0.3766 0.6953 0.039 Uiso 1 1 calc R U .
P1 P 0.24122(9) 0.33839(5) 0.98293(3) 0.0198(3) Uani 1 1 d . . .
P2 P 0.49786(9) 0.16126(5) 1.01201(3) 0.0196(3) Uani 1 1 d . . .
F8 F -0.0940(3) 0.1397(2) 0.65306(8) 0.0729(12) Uani 1 1 d . . .
F9 F -0.1516(5) 0.0477(3) 0.68099(10) 0.115(2) Uani 1 1 d . . .
F7 F -0.2523(4) 0.1369(4) 0.67701(12) 0.140(3) Uani 1 1 d . . .
F10 F -0.2212(4) 0.4715(2) 0.67764(13) 0.1052(17) Uani 1 1 d . . .
F12 F -0.0627(5) 0.4631(2) 0.65418(9) 0.128(2) Uani 1 1 d . . .
F11 F -0.1057(3) 0.55984(15) 0.68181(8) 0.0554(9) Uani 1 1 d . . .
F4 F 0.2951(3) 0.11590(14) 0.63956(8) 0.0459(8) Uani 1 1 d . . .
F5 F 0.4612(3) 0.15087(16) 0.64792(9) 0.0526(8) Uani 1 1 d . . .
F6 F 0.3705(3) 0.10161(17) 0.69205(8) 0.0607(10) Uani 1 1 d . . .
F3 F 0.4423(3) 0.40729(17) 0.63234(10) 0.0682(11) Uani 1 1 d . . .
F2 F 0.2800(3) 0.44658(17) 0.63402(9) 0.0610(9) Uani 1 1 d . . .
F1 F 0.3823(3) 0.46584(16) 0.67945(9) 0.0609(9) Uani 1 1 d . . .
O1 O 0.3536(3) 0.20276(16) 0.92223(8) 0.0300(7) Uani 1 1 d . . .
C37 C -0.0222(4) 0.1996(2) 0.71778(12) 0.0307(11) Uani 1 1 d . . .
H37 H 0.0049 0.217 0.6951 0.037 Uiso 1 1 calc R U .
C33 C 0.2370(4) 0.2235(2) 0.70199(12) 0.0269(10) Uani 1 1 d . . .
H33 H 0.2078 0.1803 0.7116 0.032 Uiso 1 1 calc R U .
C31 C 0.3630(4) 0.2818(2) 0.66011(12) 0.0302(11) Uani 1 1 d . . .
H31 H 0.4188 0.2798 0.6419 0.036 Uiso 1 1 calc R U .
C29 C 0.2406(4) 0.3500(2) 0.69920(12) 0.0291(10) Uani 1 1 d . . .
H29 H 0.2151 0.3955 0.7071 0.035 Uiso 1 1 calc R U .
C41 C 0.0363(5) 0.3654(3) 0.75 0.0258(14) Uani 1 2 d S T P
C27 C 0.3608(3) 0.2205(2) 0.95221(12) 0.0210(9) Uani 1 1 d . . .
C38 C -0.1052(4) 0.1477(3) 0.71761(12) 0.0329(11) Uani 1 1 d . . .
C40 C -0.1517(6) 0.1208(4) 0.68234(16) 0.071(2) Uani 1 1 d . . .
C39 C -0.1484(6) 0.1216(3) 0.75 0.0307(15) Uani 1 2 d S T P
H39 H -0.2057 0.087 0.75 0.037 Uiso 1 2 calc R U P
C43 C -0.0695(5) 0.4569(3) 0.71779(14) 0.0398(13) Uani 1 1 d . . .
C45 C -0.1102(6) 0.4876(3) 0.68263(18) 0.067(2) Uani 1 1 d . . .
C44 C -0.1008(6) 0.4887(4) 0.75 0.0373(17) Uani 1 2 d S T P
H44 H -0.143 0.5315 0.75 0.045 Uiso 1 2 calc R U P
C28 C 0.1950(4) 0.2884(2) 0.71504(11) 0.0232(10) Uani 1 1 d . . .
C32 C 0.3198(4) 0.2191(2) 0.67549(12) 0.0299(10) Uani 1 1 d . . .
C35 C 0.3617(4) 0.1477(3) 0.66372(13) 0.0392(13) Uani 1 1 d . . .
C30 C 0.3220(4) 0.3468(3) 0.67230(12) 0.0334(11) Uani 1 1 d . . .
C34 C 0.3614(5) 0.4146(3) 0.65577(16) 0.0504(15) Uani 1 1 d . . .
C13 C 0.3225(4) 0.4043(2) 0.95739(12) 0.0254(10) Uani 1 1 d . . .
H13A H 0.3477 0.3839 0.9339 0.03 Uiso 1 1 calc R U .
H13B H 0.2779 0.4475 0.9523 0.03 Uiso 1 1 calc R U .
C14 C 0.4212(4) 0.4230(2) 0.98164(13) 0.0276(10) Uani 1 1 d . . .
H14A H 0.396 0.442 1.0055 0.033 Uiso 1 1 calc R U .
H14B H 0.4683 0.4593 0.9697 0.033 Uiso 1 1 calc R U .
C21 C 0.5823(4) 0.1599(2) 1.05382(11) 0.0244(9) Uani 1 1 d . . .
C26 C 0.5890(4) 0.2179(2) 1.07731(11) 0.0243(9) Uani 1 1 d . . .
H26 H 0.5536 0.2615 1.0708 0.029 Uiso 1 1 calc R U .
C25 C 0.6465(4) 0.2137(2) 1.11028(12) 0.0284(10) Uani 1 1 d . . .
H25 H 0.6503 0.254 1.126 0.034 Uiso 1 1 calc R U .
C24 C 0.6982(4) 0.1501(2) 1.11994(12) 0.0305(11) Uani 1 1 d . . .
H24 H 0.7359 0.1464 1.1426 0.037 Uiso 1 1 calc R U .
C23 C 0.6943(4) 0.0918(3) 1.09614(13) 0.0341(11) Uani 1 1 d . . .
H23 H 0.7303 0.0484 1.1025 0.041 Uiso 1 1 calc R U .
C22 C 0.6382(4) 0.0971(2) 1.06349(12) 0.0297(10) Uani 1 1 d . . .
H22 H 0.6374 0.0574 1.0473 0.036 Uiso 1 1 calc R U .
C15 C 0.5977(3) 0.1350(2) 0.97683(11) 0.0224(9) Uani 1 1 d . . .
C16 C 0.5622(4) 0.1011(2) 0.94475(12) 0.0251(10) Uani 1 1 d . . .
H16 H 0.4861 0.0905 0.9417 0.03 Uiso 1 1 calc R U .
C17 C 0.6357(4) 0.0829(2) 0.91746(12) 0.0296(11) Uani 1 1 d . . .
H17 H 0.6101 0.0605 0.8958 0.036 Uiso 1 1 calc R U .
C18 C 0.7475(4) 0.0976(2) 0.92194(13) 0.0329(11) Uani 1 1 d . . .
H18 H 0.7987 0.0849 0.9034 0.04 Uiso 1 1 calc R U .
C19 C 0.7835(4) 0.1307(2) 0.95342(13) 0.0327(11) Uani 1 1 d . . .
H19 H 0.8598 0.1404 0.9566 0.039 Uiso 1 1 calc R U .
C20 C 0.7093(4) 0.1499(2) 0.98054(12) 0.0268(10) Uani 1 1 d . . .
H20 H 0.7352 0.1735 1.0019 0.032 Uiso 1 1 calc R U .
C1 C 0.1296(3) 0.3196(2) 0.95057(11) 0.0206(9) Uani 1 1 d . . .
C2 C 0.0218(3) 0.3110(2) 0.96219(12) 0.0248(10) Uani 1 1 d . . .
H2 H 0.0038 0.3173 0.9873 0.03 Uiso 1 1 calc R U .
C3 C -0.0599(4) 0.2933(2) 0.93722(13) 0.0297(11) Uani 1 1 d . . .
H3 H -0.1336 0.2871 0.9455 0.036 Uiso 1 1 calc R U .
C4 C -0.0359(4) 0.2844(2) 0.90074(13) 0.0335(11) Uani 1 1 d . . .
H4 H -0.0925 0.2723 0.8839 0.04 Uiso 1 1 calc R U .
C5 C 0.0713(4) 0.2933(2) 0.88890(12) 0.0298(11) Uani 1 1 d . . .
H5 H 0.0889 0.2869 0.8638 0.036 Uiso 1 1 calc R U .
C6 C 0.1527(4) 0.3115(2) 0.91335(12) 0.0272(10) Uani 1 1 d . . .
H6 H 0.2258 0.3186 0.9048 0.033 Uiso 1 1 calc R U .
C7 C 0.1720(3) 0.3949(2) 1.01712(11) 0.0235(9) Uani 1 1 d . . .
C8 C 0.1346(3) 0.3660(2) 1.04986(12) 0.0274(10) Uani 1 1 d . . .
H8 H 0.146 0.3167 1.0549 0.033 Uiso 1 1 calc R U .
C9 C 0.0803(4) 0.4090(2) 1.07550(13) 0.0336(11) Uani 1 1 d . . .
H9 H 0.0561 0.3888 1.0979 0.04 Uiso 1 1 calc R U .
C10 C 0.0616(4) 0.4808(3) 1.06842(14) 0.0362(12) Uani 1 1 d . . .
H10 H 0.0239 0.5099 1.0857 0.043 Uiso 1 1 calc R U .
C11 C 0.0989(5) 0.5092(3) 1.03570(15) 0.0517(15) Uani 1 1 d . . .
H11 H 0.0878 0.5586 1.0307 0.062 Uiso 1 1 calc R U .
C12 C 0.1519(5) 0.4669(2) 1.01025(14) 0.0418(13) Uani 1 1 d . . .
H12 H 0.175 0.4873 0.9877 0.05 Uiso 1 1 calc R U .
B1 B 0.1117(6) 0.2926(4) 0.75 0.0228(15) Uani 1 2 d S T P

loop_
_atom_site_aniso_label
_atom_site_aniso_U_11
_atom_site_aniso_U_22
_atom_site_aniso_U_33
_atom_site_aniso_U_23
_atom_site_aniso_U_13
_atom_site_aniso_U_12
C36 0.021(3) 0.014(3) 0.027(3) 0 0 0.003(2)
Mn1 0.0163(4) 0.0124(4) 0.0229(4) -0.0003(3) 0 0
C42 0.039(3) 0.025(3) 0.033(3) -0.006(2) -0.010(2) 0.005(2)
P1 0.0181(5) 0.0138(5) 0.0274(6) -0.0007(4) -0.0021(4) 0.0009(4)
P2 0.0177(5) 0.0152(5) 0.0259(6) 0.0007(4) 0.0010(4) 0.0011(4)
F8 0.100(3) 0.090(3) 0.0292(16) 0.0025(17) -0.0104(18) -0.055(2)
F9 0.194(6) 0.097(3) 0.055(2) -0.011(2) -0.018(3) -0.092(4)
F7 0.053(3) 0.305(9) 0.061(3) -0.013(4) -0.028(2) -0.036(4)
F10 0.122(4) 0.052(2) 0.141(4) -0.016(2) -0.094(3) 0.007(2)
F12 0.258(7) 0.097(3) 0.0275(19) -0.0026(19) -0.017(3) 0.106(4)
F11 0.084(2) 0.0300(16) 0.0526(18) 0.0039(14) -0.0239(17) 0.0132(16)
F4 0.067(2) 0.0284(15) 0.0427(16) -0.0034(13) 0.0180(16) -0.0012(14)
F5 0.0477(19) 0.0502(19) 0.0600(19) 0.0010(15) 0.0219(16) 0.0202(15)
F6 0.093(3) 0.0448(19) 0.0443(18) 0.0142(15) 0.0197(17) 0.0311(18)
F3 0.066(2) 0.0432(19) 0.095(3) 0.0106(18) 0.050(2) -0.0023(17)
F2 0.076(2) 0.0461(19) 0.061(2) 0.0152(16) 0.0126(19) -0.0013(18)
F1 0.079(3) 0.0390(18) 0.064(2) -0.0028(16) 0.0137(18) -0.0270(17)
O1 0.0321(19) 0.0313(18) 0.0266(17) -0.0083(14) -0.0046(14) 0.0029(14)
C37 0.036(3) 0.032(3) 0.024(2) 0.007(2) -0.007(2) -0.009(2)
C33 0.026(2) 0.028(2) 0.027(2) 0.0050(19) -0.0003(19) 0.000(2)
C31 0.028(3) 0.034(3) 0.029(2) -0.001(2) 0.005(2) -0.003(2)
C29 0.034(3) 0.025(2) 0.028(2) -0.0048(19) 0.005(2) -0.005(2)
C41 0.026(3) 0.022(3) 0.030(3) 0 0 -0.005(3)
C27 0.014(2) 0.015(2) 0.034(3) 0.0011(18) 0.0011(19) -0.0006(17)
C38 0.035(3) 0.036(3) 0.028(2) 0.003(2) -0.007(2) -0.013(2)
C40 0.085(5) 0.090(5) 0.037(3) 0.008(3) -0.015(3) -0.059(4)
C39 0.035(4) 0.022(3) 0.035(4) 0 0 -0.013(3)
C43 0.053(3) 0.026(3) 0.040(3) 0.001(2) -0.017(3) 0.004(2)
C45 0.103(6) 0.037(4) 0.061(4) -0.008(3) -0.032(4) 0.034(4)
C44 0.037(4) 0.019(3) 0.056(5) 0 0 0.011(3)
C28 0.025(2) 0.022(2) 0.022(2) -0.0007(18) -0.0005(18) 0.0004(19)
C32 0.030(3) 0.031(3) 0.028(2) -0.001(2) 0.002(2) 0.004(2)
C35 0.047(3) 0.036(3) 0.035(3) 0.006(2) 0.009(2) 0.014(3)
C30 0.036(3) 0.031(3) 0.033(3) -0.001(2) 0.006(2) -0.007(2)
C34 0.066(4) 0.034(3) 0.052(3) -0.006(3) 0.025(3) -0.011(3)
C13 0.024(2) 0.019(2) 0.034(2) 0.0038(18) -0.0054(19) 0.0044(19)
C14 0.025(2) 0.016(2) 0.041(3) 0.0044(19) 0.000(2) -0.0027(19)
C21 0.023(2) 0.024(2) 0.026(2) 0.0033(19) 0.0031(18) 0.0037(19)
C26 0.024(2) 0.023(2) 0.026(2) 0.0048(18) 0.0018(19) -0.0022(19)
C25 0.026(2) 0.029(3) 0.030(2) 0.0002(19) -0.001(2) -0.005(2)
C24 0.024(2) 0.037(3) 0.030(2) 0.007(2) 0.000(2) 0.001(2)
C23 0.032(3) 0.033(3) 0.037(3) 0.008(2) 0.002(2) 0.014(2)
C22 0.032(3) 0.030(3) 0.027(2) 0.0040(19) 0.002(2) 0.005(2)
C15 0.023(2) 0.017(2) 0.027(2) 0.0036(17) -0.0009(18) 0.0009(18)
C16 0.026(2) 0.014(2) 0.036(2) 0.0007(18) 0.000(2) 0.0056(18)
C17 0.042(3) 0.019(2) 0.027(2) 0.0009(18) 0.002(2) 0.010(2)
C18 0.039(3) 0.022(2) 0.037(3) 0.007(2) 0.015(2) 0.012(2)
C19 0.025(2) 0.034(3) 0.040(3) 0.011(2) 0.009(2) 0.008(2)
C20 0.029(2) 0.022(2) 0.030(2) 0.0037(19) 0.004(2) 0.0048(19)
C1 0.018(2) 0.013(2) 0.031(2) -0.0020(17) -0.0033(18) 0.0020(17)
C2 0.024(2) 0.015(2) 0.035(2) -0.0013(18) -0.0031(19) 0.0036(18)
C3 0.017(2) 0.023(2) 0.049(3) -0.004(2) -0.003(2) 0.0034(19)
C4 0.026(3) 0.033(3) 0.042(3) -0.008(2) -0.013(2) 0.003(2)
C5 0.031(3) 0.031(3) 0.027(2) -0.005(2) -0.009(2) 0.003(2)
C6 0.025(2) 0.023(2) 0.033(2) -0.0004(19) -0.001(2) 0.0022(19)
C7 0.020(2) 0.021(2) 0.029(2) -0.0066(18) -0.0056(19) 0.0047(18)
C8 0.023(2) 0.018(2) 0.042(3) -0.0039(19) 0.004(2) 0.0040(19)
C9 0.031(3) 0.031(3) 0.039(3) -0.007(2) 0.003(2) 0.003(2)
C10 0.028(3) 0.031(3) 0.049(3) -0.019(2) -0.005(2) 0.006(2)
C11 0.075(4) 0.028(3) 0.053(3) -0.007(3) 0.003(3) 0.023(3)
C12 0.066(4) 0.020(2) 0.039(3) 0.001(2) -0.001(3) 0.017(2)
B1 0.024(4) 0.023(4) 0.022(3) 0 0 -0.002(3)

loop_
_atom_type_symbol
_atom_type_description
_atom_type_scat_dispersion_real
_atom_type_scat_dispersion_imag
_atom_type_scat_source
C C 0.0033 0.0016 'International Tables Vol C Tables 4.2.6.8 and 6.1.1.4'
H H 0 0 'International Tables Vol C Tables 4.2.6.8 and 6.1.1.4'
O O 0.0106 0.006 'International Tables Vol C Tables 4.2.6.8 and 6.1.1.4'
B B 0.0013 0.0007 'International Tables Vol C Tables 4.2.6.8 and 6.1.1.4'
F F 0.0171 0.0103 'International Tables Vol C Tables 4.2.6.8 and 6.1.1.4'
P P 0.1023 0.0942 'International Tables Vol C Tables 4.2.6.8 and 6.1.1.4'
Mn Mn 0.3368 0.7283 'International Tables Vol C Tables 4.2.6.8 and 6.1.1.4'

loop_
_geom_angle_atom_site_label_1
_geom_angle_atom_site_label_2
_geom_angle_atom_site_label_3
_geom_angle
_geom_angle_site_symmetry_1
_geom_angle_site_symmetry_3
C37 C36 C37 115.8(6) 8_557 .
C37 C36 B1 121.9(3) 8_557 .
C37 C36 B1 121.9(3) . .
C27 Mn1 C27 175.3(3) 2_557 .
C27 Mn1 P1 90.87(13) 2_557 .
C27 Mn1 P1 86.02(13) . .
C27 Mn1 P1 86.02(13) 2_557 2_557
C27 Mn1 P1 90.87(13) . 2_557
P1 Mn1 P1 98.34(6) . 2_557
C27 Mn1 P2 89.65(13) 2_557 2_557
C27 Mn1 P2 93.57(13) . 2_557
P1 Mn1 P2 83.74(4) . 2_557
P1 Mn1 P2 175.22(4) 2_557 2_557
C27 Mn1 P2 93.57(13) 2_557 .
C27 Mn1 P2 89.66(13) . .
P1 Mn1 P2 175.22(4) . .
P1 Mn1 P2 83.74(4) 2_557 .
P2 Mn1 P2 94.51(6) 2_557 .
C41 C42 C43 122.9(5) . .
C41 C42 H42 118.5 . .
C43 C42 H42 118.5 . .
C1 P1 C13 101.36(19) . .
C1 P1 C7 102.26(19) . .
C13 P1 C7 101.9(2) . .
C1 P1 Mn1 121.33(13) . .
C13 P1 Mn1 105.11(14) . .
C7 P1 Mn1 121.53(14) . .
C15 P2 C21 102.22(19) . .
C15 P2 C14 101.13(19) . 2_557
C21 P2 C14 99.5(2) . 2_557
C15 P2 Mn1 120.41(13) . .
C21 P2 Mn1 122.92(14) . .
C14 P2 Mn1 106.73(14) 2_557 .
C36 C37 C38 122.3(4) . .
C36 C37 H37 118.8 . .
C38 C37 H37 118.8 . .
C32 C33 C28 123.3(4) . .
C32 C33 H33 118.3 . .
C28 C33 H33 118.3 . .
C30 C31 C32 118.0(4) . .
C30 C31 H31 121 . .
C32 C31 H31 121 . .
C30 C29 C28 122.4(4) . .
C30 C29 H29 118.8 . .
C28 C29 H29 118.8 . .
C42 C41 C42 115.0(6) . 8_557
C42 C41 B1 122.4(3) . .
C42 C41 B1 122.4(3) 8_557 .
O1 C27 Mn1 177.9(4) . .
C39 C38 C37 120.8(4) . .
C39 C38 C40 118.6(5) . .
C37 C38 C40 120.6(4) . .
F7 C40 F8 108.6(6) . .
F7 C40 F9 103.4(6) . .
F8 C40 F9 103.7(6) . .
F7 C40 C38 114.5(7) . .
F8 C40 C38 114.1(5) . .
F9 C40 C38 111.6(5) . .
C38 C39 C38 117.8(6) . 8_557
C38 C39 H39 121.1 . .
C38 C39 H39 121.1 8_557 .
C44 C43 C42 120.5(5) . .
C44 C43 C45 118.7(5) . .
C42 C43 C45 120.8(5) . .
F12 C45 F11 108.8(6) . .
F12 C45 F10 104.7(6) . .
F11 C45 F10 104.5(5) . .
F12 C45 C43 114.6(5) . .
F11 C45 C43 113.0(5) . .
F10 C45 C43 110.5(6) . .
C43 C44 C43 118.1(6) 8_557 .
C43 C44 H44 121 8_557 .
C43 C44 H44 121 . .
C33 C28 C29 115.3(4) . .
C33 C28 B1 122.3(4) . .
C29 C28 B1 122.0(4) . .
C33 C32 C31 119.8(4) . .
C33 C32 C35 119.9(4) . .
C31 C32 C35 120.3(4) . .
F4 C35 F5 106.2(4) . .
F4 C35 F6 105.8(4) . .
F5 C35 F6 106.8(4) . .
F4 C35 C32 112.5(4) . .
F5 C35 C32 113.0(4) . .
F6 C35 C32 112.1(4) . .
C31 C30 C29 121.2(4) . .
C31 C30 C34 120.1(4) . .
C29 C30 C34 118.6(4) . .
F3 C34 F1 111.2(5) . .
F3 C34 F2 101.6(4) . .
F1 C34 F2 101.5(4) . .
F3 C34 C30 114.8(4) . .
F1 C34 C30 114.6(5) . .
F2 C34 C30 111.7(5) . .
C14 C13 P1 106.2(3) . .
C14 C13 H13A 110.5 . .
P1 C13 H13A 110.5 . .
C14 C13 H13B 110.5 . .
P1 C13 H13B 110.5 . .
H13A C13 H13B 108.7 . .
C13 C14 P2 105.8(3) . 2_557
C13 C14 H14A 110.6 . .
P2 C14 H14A 110.6 2_557 .
C13 C14 H14B 110.6 . .
P2 C14 H14B 110.6 2_557 .
H14A C14 H14B 108.7 . .
C26 C21 C22 118.1(4) . .
C26 C21 P2 122.5(3) . .
C22 C21 P2 119.3(3) . .
C21 C26 C25 121.4(4) . .
C21 C26 H26 119.3 . .
C25 C26 H26 119.3 . .
C24 C25 C26 119.6(4) . .
C24 C25 H25 120.2 . .
C26 C25 H25 120.2 . .
C25 C24 C23 119.6(4) . .
C25 C24 H24 120.2 . .
C23 C24 H24 120.2 . .
C22 C23 C24 120.1(4) . .
C22 C23 H23 119.9 . .
C24 C23 H23 119.9 . .
C23 C22 C21 121.1(4) . .
C23 C22 H22 119.4 . .
C21 C22 H22 119.4 . .
C20 C15 C16 118.2(4) . .
C20 C15 P2 121.5(3) . .
C16 C15 P2 120.3(3) . .
C17 C16 C15 121.2(4) . .
C17 C16 H16 119.4 . .
C15 C16 H16 119.4 . .
C16 C17 C18 119.6(4) . .
C16 C17 H17 120.2 . .
C18 C17 H17 120.2 . .
C19 C18 C17 119.7(4) . .
C19 C18 H18 120.2 . .
C17 C18 H18 120.2 . .
C18 C19 C20 120.6(5) . .
C18 C19 H19 119.7 . .
C20 C19 H19 119.7 . .
C19 C20 C15 120.7(4) . .
C19 C20 H20 119.6 . .
C15 C20 H20 119.6 . .
C2 C1 C6 118.4(4) . .
C2 C1 P1 121.4(3) . .
C6 C1 P1 120.1(3) . .
C1 C2 C3 120.0(4) . .
C1 C2 H2 120 . .
C3 C2 H2 120 . .
C4 C3 C2 121.0(4) . .
C4 C3 H3 119.5 . .
C2 C3 H3 119.5 . .
C3 C4 C5 119.3(4) . .
C3 C4 H4 120.4 . .
C5 C4 H4 120.4 . .
C6 C5 C4 120.1(4) . .
C6 C5 H5 119.9 . .
C4 C5 H5 119.9 . .
C5 C6 C1 121.1(4) . .
C5 C6 H6 119.4 . .
C1 C6 H6 119.4 . .
C8 C7 C12 118.4(4) . .
C8 C7 P1 120.7(3) . .
C12 C7 P1 120.9(4) . .
C7 C8 C9 120.5(4) . .
C7 C8 H8 119.8 . .
C9 C8 H8 119.8 . .
C10 C9 C8 120.5(5) . .
C10 C9 H9 119.7 . .
C8 C9 H9 119.7 . .
C11 C10 C9 118.7(4) . .
C11 C10 H10 120.7 . .
C9 C10 H10 120.7 . .
C12 C11 C10 121.0(5) . .
C12 C11 H11 119.5 . .
C10 C11 H11 119.5 . .
C11 C12 C7 120.9(5) . .
C11 C12 H12 119.5 . .
C7 C12 H12 119.5 . .
C28 B1 C28 103.2(5) . 8_557
C28 B1 C41 112.6(3) . .
C28 B1 C41 112.6(3) 8_557 .
C28 B1 C36 112.0(3) . .
C28 B1 C36 112.0(3) 8_557 .
C41 B1 C36 104.6(5) . .

loop_
_geom_bond_atom_site_label_1
_geom_bond_atom_site_label_2
_geom_bond_distance
_geom_bond_site_symmetry_2
C36 C37 1.391(5) 8_557
C36 C37 1.391(5) .
C36 B1 1.642(9) .
Mn1 C27 1.834(4) 2_557
Mn1 C27 1.834(4) .
Mn1 P1 2.3350(12) .
Mn1 P1 2.3350(12) 2_557
Mn1 P2 2.3370(12) 2_557
Mn1 P2 2.3371(12) .
C42 C41 1.385(6) .
C42 C43 1.394(7) .
C42 H42 0.95 .
P1 C1 1.832(4) .
P1 C13 1.834(4) .
P1 C7 1.840(4) .
P2 C15 1.834(4) .
P2 C21 1.841(4) .
P2 C14 1.844(4) 2_557
F8 C40 1.327(7) .
F9 C40 1.367(9) .
F7 C40 1.272(9) .
F10 C45 1.392(9) .
F12 C45 1.274(7) .
F11 C45 1.353(7) .
F4 C35 1.337(6) .
F5 C35 1.339(6) .
F6 C35 1.352(5) .
F3 C34 1.310(6) .
F2 C34 1.402(7) .
F1 C34 1.316(6) .
O1 C27 1.149(5) .
C37 C38 1.399(6) .
C37 H37 0.95 .
C33 C32 1.398(6) .
C33 C28 1.401(6) .
C33 H33 0.95 .
C31 C30 1.387(7) .
C31 C32 1.403(6) .
C31 H31 0.95 .
C29 C30 1.395(6) .
C29 C28 1.402(6) .
C29 H29 0.95 .
C41 C42 1.385(6) 8_557
C41 B1 1.639(9) .
C38 C39 1.384(6) .
C38 C40 1.495(7) .
C39 C38 1.384(6) 8_557
C39 H39 0.95 .
C43 C44 1.374(6) .
C43 C45 1.493(7) .
C44 C43 1.374(6) 8_557
C44 H44 0.95 .
C28 B1 1.632(6) .
C32 C35 1.492(7) .
C30 C34 1.483(7) .
C13 C14 1.530(6) .
C13 H13A 0.99 .
C13 H13B 0.99 .
C14 P2 1.844(4) 2_557
C14 H14A 0.99 .
C14 H14B 0.99 .
C21 C26 1.386(6) .
C21 C22 1.402(6) .
C26 C25 1.396(6) .
C26 H26 0.95 .
C25 C24 1.389(6) .
C25 H25 0.95 .
C24 C23 1.396(7) .
C24 H24 0.95 .
C23 C22 1.378(6) .
C23 H23 0.95 .
C22 H22 0.95 .
C15 C20 1.388(6) .
C15 C16 1.402(6) .
C16 C17 1.381(6) .
C16 H16 0.95 .
C17 C18 1.394(7) .
C17 H17 0.95 .
C18 C19 1.378(7) .
C18 H18 0.95 .
C19 C20 1.386(6) .
C19 H19 0.95 .
C20 H20 0.95 .
C1 C2 1.384(6) .
C1 C6 1.398(6) .
C2 C3 1.389(6) .
C2 H2 0.95 .
C3 C4 1.376(7) .
C3 H3 0.95 .
C4 C5 1.381(7) .
C4 H4 0.95 .
C5 C6 1.375(6) .
C5 H5 0.95 .
C6 H6 0.95 .
C7 C8 1.390(6) .
C7 C12 1.391(6) .
C8 C9 1.400(6) .
C8 H8 0.95 .
C9 C10 1.386(7) .
C9 H9 0.95 .
C10 C11 1.386(7) .
C10 H10 0.95 .
C11 C12 1.381(7) .
C11 H11 0.95 .
C12 H12 0.95 .
B1 C28 1.632(6) 8_557
